data_4315348
loop_
_publ_author_name
'Kristen A. Thoreson'
'Angela D. Follett'
'Kristopher McNeill'

_publ_section_title
;
 Synthesis and Characterization of Pentaphosphino Zero-Valent Iron
 Complexes and Their Corresponding Iron(II)-Chloride and -Hydride
 Complexes
;
_journal_name_full 'Inorganic Chemistry'
_journal_page_first 3942
_journal_page_last 3949
_journal_paper_doi 10.1021/ic1003325
_journal_volume 49
_journal_year 2010
_chemical_formula_moiety 'C18 H47 Fe P5 Si'
_chemical_formula_sum 'C18 H47 Fe P5 Si'
_chemical_formula_weight 502.35
_chemical_name_common tSiP3(dmpm)Fe
_chemical_name_systematic
; 
 ? 
;
_space_group_IT_number 2
_symmetry_cell_setting triclinic
_symmetry_space_group_name_Hall '-P 1'
_symmetry_space_group_name_H-M 'P -1'
_atom_sites_solution_hydrogens geom
_atom_sites_solution_primary direct
_atom_sites_solution_secondary difmap
_audit_creation_method SHELXL-97
_cell_angle_alpha 76.833(2)
_cell_angle_beta 77.260(2)
_cell_angle_gamma 87.623(2)
_cell_formula_units_Z 4
_cell_length_a 13.515(1)
_cell_length_b 14.039(1)
_cell_length_c 15.150(2)
_cell_measurement_reflns_used 2446
_cell_measurement_temperature 173(2)
_cell_measurement_theta_max 27.49
_cell_measurement_theta_min 2.83
_cell_volume 2729.9(5)
_computing_cell_refinement 'SAINT, Bruker'
_computing_data_collection 'SMART, Bruker'
_computing_data_reduction 'SAINT, Bruker'
_computing_molecular_graphics 'Bruker SHELXTL'
_computing_publication_material 'Bruker SHELXTL'
_computing_structure_refinement 'SHELXL-97 (Sheldrick, 1997)'
_computing_structure_solution 'SIR 97'
_diffrn_ambient_temperature 173(2)
_diffrn_measured_fraction_theta_full 0.988
_diffrn_measured_fraction_theta_max 0.988
_diffrn_measurement_device_type 'Bruker SMART Platform CCD'
_diffrn_measurement_method 'area detector, omega scans per phi'
_diffrn_radiation_monochromator graphite
_diffrn_radiation_source 'normal-focus sealed tube'
_diffrn_radiation_type MoK\a
_diffrn_radiation_wavelength 0.71073
_diffrn_reflns_av_R_equivalents 0.0228
_diffrn_reflns_av_sigmaI/netI 0.0320
_diffrn_reflns_limit_h_max 16
_diffrn_reflns_limit_h_min -17
_diffrn_reflns_limit_k_max 17
_diffrn_reflns_limit_k_min -17
_diffrn_reflns_limit_l_max 17
_diffrn_reflns_limit_l_min -19
_diffrn_reflns_number 23515
_diffrn_reflns_theta_full 26.73
_diffrn_reflns_theta_max 26.73
_diffrn_reflns_theta_min 1.49
_exptl_absorpt_coefficient_mu 0.892
_exptl_absorpt_correction_T_max 0.7757
_exptl_absorpt_correction_T_min 0.7168
_exptl_absorpt_correction_type multi-scan
_exptl_absorpt_process_details 'SADABS, R. Blessing, 1995'
_exptl_crystal_colour red
_exptl_crystal_density_diffrn 1.222
_exptl_crystal_density_method 'not measured'
_exptl_crystal_description plate
_exptl_crystal_F_000 1080
_exptl_crystal_size_max 0.40
_exptl_crystal_size_mid 0.35
_exptl_crystal_size_min 0.30
_refine_diff_density_max 0.787
_refine_diff_density_min -0.740
_refine_diff_density_rms 0.062
_refine_ls_extinction_method none
_refine_ls_goodness_of_fit_ref 1.026
_refine_ls_hydrogen_treatment constr
_refine_ls_matrix_type full
_refine_ls_number_parameters 497
_refine_ls_number_reflns 11448
_refine_ls_number_restraints 0
_refine_ls_restrained_S_all 1.026
_refine_ls_R_factor_all 0.0448
_refine_ls_R_factor_gt 0.0343
_refine_ls_shift/su_max 0.001
_refine_ls_shift/su_mean 0.000
_refine_ls_structure_factor_coef Fsqd
_refine_ls_weighting_details 'calc w=1/[\s^2^(Fo^2^)+(0.0432P)^2^+1.8852P] where P=(Fo^2^+2Fc^2^)/3'
_refine_ls_weighting_scheme calc
_refine_ls_wR_factor_gt 0.0849
_refine_ls_wR_factor_ref 0.0926
_reflns_number_gt 9574
_reflns_number_total 11448
_reflns_threshold_expression >2sigma(I)
_cod_data_source_file ic1003325_si_002_3.cif
_cod_data_source_block 08210m
_cod_database_code 4315348

loop_
_symmetry_equiv_pos_as_xyz
'x, y, z'
'-x, -y, -z'

loop_
_atom_site_label
_atom_site_type_symbol
_atom_site_fract_x
_atom_site_fract_y
_atom_site_fract_z
_atom_site_U_iso_or_equiv
_atom_site_adp_type
_atom_site_occupancy
_atom_site_symmetry_multiplicity
_atom_site_calc_flag
_atom_site_refinement_flags
_atom_site_disorder_assembly
_atom_site_disorder_group
Fe1A Fe 0.17359(2) 0.26408(2) 0.938702(19) 0.02232(7) Uani 1 1 d . A .
Si1A Si 0.41390(5) 0.27296(4) 1.00373(4) 0.02833(13) Uani 1 1 d . . .
P1A P 0.26737(5) 0.13707(4) 0.95643(4) 0.03061(13) Uani 1 1 d . . .
P2A P 0.29284(5) 0.36388(4) 0.85473(4) 0.03137(13) Uani 1 1 d . . .
P3A P 0.18528(5) 0.31293(5) 1.06149(4) 0.03469(14) Uani 1 1 d . . .
P4A P 0.01549(5) 0.21999(5) 0.99789(4) 0.03415(14) Uani 1 1 d . . .
P5A P 0.09961(5) 0.27099(4) 0.82330(4) 0.03253(13) Uani 1 1 d . A .
C1A C 0.3678(2) 0.1446(2) 1.0221(2) 0.0322(6) Uani 0.729(3) 1 d P A 1
H1AA H 0.4257 0.1033 1.0019 0.039 Uiso 0.729(3) 1 calc PR A 1
H1AB H 0.3402 0.1186 1.0892 0.039 Uiso 0.729(3) 1 calc PR A 1
C2A C 0.4217(3) 0.3391(3) 0.8814(2) 0.0360(8) Uani 0.729(3) 1 d P A 1
H2AA H 0.4608 0.2996 0.8394 0.043 Uiso 0.729(3) 1 calc PR A 1
H2AB H 0.4583 0.4019 0.8697 0.043 Uiso 0.729(3) 1 calc PR A 1
C3A C 0.3130(2) 0.3412(2) 1.0750(2) 0.0341(7) Uani 0.729(3) 1 d P A 1
H3AA H 0.3163 0.3216 1.1413 0.041 Uiso 0.729(3) 1 calc PR A 1
H3AB H 0.3261 0.4126 1.0539 0.041 Uiso 0.729(3) 1 calc PR A 1
C1A' C 0.4082(6) 0.1615(6) 0.9499(7) 0.0322(6) Uani 0.271(3) 1 d P A 2
H1AC H 0.4463 0.1756 0.8845 0.039 Uiso 0.271(3) 1 calc PR A 2
H1AD H 0.4384 0.1036 0.9849 0.039 Uiso 0.271(3) 1 calc PR A 2
C2A' C 0.4022(7) 0.3842(7) 0.9096(7) 0.0360(8) Uani 0.271(3) 1 d P A 2
H2AC H 0.4661 0.3951 0.8618 0.043 Uiso 0.271(3) 1 calc PR A 2
H2AD H 0.3892 0.4428 0.9363 0.043 Uiso 0.271(3) 1 calc PR A 2
C3A' C 0.3134(7) 0.2707(7) 1.1010(6) 0.0341(7) Uani 0.271(3) 1 d P A 2
H3AC H 0.3300 0.3147 1.1384 0.041 Uiso 0.271(3) 1 calc PR A 2
H3AD H 0.3048 0.2036 1.1404 0.041 Uiso 0.271(3) 1 calc PR A 2
C4A C 0.1279(2) 0.2358(2) 1.17533(17) 0.0508(7) Uani 1 1 d . A .
H4AA H 0.1444 0.2630 1.2245 0.076 Uiso 1 1 calc R . .
H4AB H 0.1546 0.1693 1.1796 0.076 Uiso 1 1 calc R . .
H4AC H 0.0541 0.2340 1.1825 0.076 Uiso 1 1 calc R . .
C5A C 0.1305(3) 0.4301(2) 1.0856(2) 0.0697(10) Uani 1 1 d . A .
H5AA H 0.1443 0.4388 1.1442 0.105 Uiso 1 1 calc R . .
H5AB H 0.0570 0.4291 1.0904 0.105 Uiso 1 1 calc R . .
H5AC H 0.1611 0.4844 1.0350 0.105 Uiso 1 1 calc R . .
C6A C 0.2765(3) 0.49644(19) 0.8395(2) 0.0600(8) Uani 1 1 d . A .
H6AA H 0.3362 0.5301 0.7963 0.090 Uiso 1 1 calc R . .
H6AB H 0.2686 0.5141 0.8996 0.090 Uiso 1 1 calc R . .
H6AC H 0.2160 0.5160 0.8144 0.090 Uiso 1 1 calc R . .
C7A C 0.3383(2) 0.3645(2) 0.73094(19) 0.0574(8) Uani 1 1 d . A .
H7AA H 0.3979 0.4074 0.7053 0.086 Uiso 1 1 calc R . .
H7AB H 0.2845 0.3883 0.6976 0.086 Uiso 1 1 calc R . .
H7AC H 0.3566 0.2979 0.7240 0.086 Uiso 1 1 calc R . .
C8A C 0.3321(3) 0.0872(3) 0.8587(2) 0.0800(12) Uani 1 1 d . A .
H8AA H 0.3753 0.0330 0.8802 0.120 Uiso 1 1 calc R . .
H8AB H 0.3741 0.1384 0.8122 0.120 Uiso 1 1 calc R . .
H8AC H 0.2819 0.0633 0.8309 0.120 Uiso 1 1 calc R . .
C9A C 0.2188(3) 0.0190(2) 1.0331(2) 0.0698(10) Uani 1 1 d . A .
H9AA H 0.2750 -0.0270 1.0375 0.105 Uiso 1 1 calc R . .
H9AB H 0.1683 -0.0077 1.0074 0.105 Uiso 1 1 calc R . .
H9AC H 0.1872 0.0288 1.0950 0.105 Uiso 1 1 calc R . .
C10A C 0.54027(19) 0.27295(18) 1.03961(18) 0.0381(5) Uani 1 1 d . A .
C11A C 0.6226(2) 0.2338(3) 0.9725(3) 0.0773(11) Uani 1 1 d . . .
H11A H 0.6866 0.2312 0.9933 0.116 Uiso 1 1 calc R A .
H11B H 0.6309 0.2769 0.9105 0.116 Uiso 1 1 calc R . .
H11C H 0.6039 0.1679 0.9701 0.116 Uiso 1 1 calc R . .
C12A C 0.5680(3) 0.3741(2) 1.0444(3) 0.0795(12) Uani 1 1 d . . .
H12A H 0.6321 0.3718 1.0650 0.119 Uiso 1 1 calc R A .
H12B H 0.5144 0.3986 1.0885 0.119 Uiso 1 1 calc R . .
H12C H 0.5757 0.4179 0.9828 0.119 Uiso 1 1 calc R . .
C13A C 0.5319(3) 0.2065(3) 1.1372(3) 0.0892(13) Uani 1 1 d . . .
H13A H 0.5962 0.2083 1.1567 0.134 Uiso 1 1 calc R A .
H13B H 0.5171 0.1392 1.1356 0.134 Uiso 1 1 calc R . .
H13C H 0.4772 0.2297 1.1813 0.134 Uiso 1 1 calc R . .
C14A C -0.0211(2) 0.2114(2) 0.89031(19) 0.0487(7) Uani 1 1 d . A .
H14A H -0.0817 0.2502 0.8788 0.058 Uiso 1 1 calc R . .
H14B H -0.0280 0.1434 0.8842 0.058 Uiso 1 1 calc R . .
C15A C 0.1373(2) 0.2056(2) 0.72818(19) 0.0500(7) Uani 1 1 d . . .
H15A H 0.2013 0.2330 0.6876 0.075 Uiso 1 1 calc R A .
H15B H 0.0844 0.2130 0.6921 0.075 Uiso 1 1 calc R . .
H15C H 0.1461 0.1360 0.7544 0.075 Uiso 1 1 calc R . .
C16A C 0.0565(2) 0.3847(2) 0.7544(2) 0.0525(7) Uani 1 1 d . . .
H16A H 0.1153 0.4212 0.7125 0.079 Uiso 1 1 calc R A .
H16B H 0.0205 0.4249 0.7963 0.079 Uiso 1 1 calc R . .
H16C H 0.0107 0.3684 0.7180 0.079 Uiso 1 1 calc R . .
C17A C -0.0830(2) 0.3005(2) 1.0463(2) 0.0570(8) Uani 1 1 d . A .
H17A H -0.0715 0.3091 1.1057 0.085 Uiso 1 1 calc R . .
H17B H -0.1500 0.2708 1.0561 0.085 Uiso 1 1 calc R . .
H17C H -0.0797 0.3643 1.0028 0.085 Uiso 1 1 calc R . .
C18A C -0.0322(2) 0.1041(2) 1.07996(19) 0.0490(7) Uani 1 1 d . A .
H18A H -0.0180 0.1033 1.1408 0.074 Uiso 1 1 calc R . .
H18B H 0.0016 0.0488 1.0566 0.074 Uiso 1 1 calc R . .
H18C H -0.1056 0.0987 1.0860 0.074 Uiso 1 1 calc R . .
Fe1B Fe 0.74762(2) 0.15615(2) 0.521552(19) 0.02284(8) Uani 1 1 d . B .
Si1B Si 0.73982(5) 0.39288(4) 0.57981(5) 0.03098(14) Uani 1 1 d . . .
P1B P 0.63168(5) 0.25925(4) 0.49050(5) 0.03348(14) Uani 1 1 d . . .
P2B P 0.87509(4) 0.25670(4) 0.47131(4) 0.03173(13) Uani 1 1 d . . .
P3B P 0.73473(5) 0.17087(4) 0.66220(4) 0.03348(14) Uani 1 1 d . . .
P4B P 0.69256(5) 0.00528(4) 0.57000(4) 0.03048(13) Uani 1 1 d . . .
P5B P 0.79404(5) 0.08385(4) 0.40536(4) 0.03019(13) Uani 1 1 d . B .
C1B C 0.6550(2) 0.38751(19) 0.4963(2) 0.0350(6) Uani 0.855(3) 1 d P B 3
H1BA H 0.5893 0.4185 0.5165 0.042 Uiso 0.855(3) 1 calc PR B 3
H1BB H 0.6873 0.4252 0.4336 0.042 Uiso 0.855(3) 1 calc PR B 3
C2B C 0.8733(2) 0.36340(19) 0.52426(19) 0.0310(6) Uani 0.855(3) 1 d P B 3
H2BA H 0.9035 0.4208 0.4759 0.037 Uiso 0.855(3) 1 calc PR B 3
H2BB H 0.9150 0.3493 0.5718 0.037 Uiso 0.855(3) 1 calc PR B 3
C3B C 0.6992(2) 0.2945(2) 0.68512(18) 0.0352(6) Uani 0.855(3) 1 d P B 3
H3BA H 0.6248 0.2971 0.7072 0.042 Uiso 0.855(3) 1 calc PR B 3
H3BB H 0.7313 0.3054 0.7348 0.042 Uiso 0.855(3) 1 calc PR B 3
C1B' C 0.6118(12) 0.3593(12) 0.5772(12) 0.0350(6) Uani 0.145(3) 1 d P B 4
H1BC H 0.5745 0.4175 0.5517 0.042 Uiso 0.145(3) 1 calc PR B 4
H1BD H 0.5736 0.3286 0.6404 0.042 Uiso 0.145(3) 1 calc PR B 4
C2B' C 0.8346(12) 0.3970(12) 0.4862(12) 0.0310(6) Uani 0.145(3) 1 d P B 4
H2BC H 0.8939 0.4314 0.4931 0.037 Uiso 0.145(3) 1 calc PR B 4
H2BD H 0.8126 0.4340 0.4300 0.037 Uiso 0.145(3) 1 calc PR B 4
C3B' C 0.7776(14) 0.2935(12) 0.6823(11) 0.0352(6) Uani 0.145(3) 1 d P B 4
H3BC H 0.8516 0.2944 0.6785 0.042 Uiso 0.145(3) 1 calc PR B 4
H3BD H 0.7416 0.3044 0.7435 0.042 Uiso 0.145(3) 1 calc PR B 4
C4B C 0.6344(2) 0.1037(2) 0.75708(17) 0.0485(7) Uani 1 1 d . B .
H4BA H 0.6341 0.1252 0.8143 0.073 Uiso 1 1 calc R . .
H4BB H 0.6477 0.0334 0.7667 0.073 Uiso 1 1 calc R . .
H4BC H 0.5683 0.1171 0.7405 0.073 Uiso 1 1 calc R . .
C5B C 0.8409(2) 0.1386(3) 0.72003(19) 0.0567(8) Uani 1 1 d . B .
H5BA H 0.8200 0.1442 0.7848 0.085 Uiso 1 1 calc R . .
H5BB H 0.8982 0.1832 0.6882 0.085 Uiso 1 1 calc R . .
H5BC H 0.8615 0.0712 0.7181 0.085 Uiso 1 1 calc R . .
C6B C 1.00709(19) 0.2176(2) 0.4781(2) 0.0505(7) Uani 1 1 d . B .
H6BA H 1.0529 0.2743 0.4537 0.076 Uiso 1 1 calc R . .
H6BB H 1.0280 0.1684 0.4412 0.076 Uiso 1 1 calc R . .
H6BC H 1.0098 0.1896 0.5429 0.076 Uiso 1 1 calc R . .
C7B C 0.9015(2) 0.31851(18) 0.34706(17) 0.0426(6) Uani 1 1 d . B .
H7BA H 0.9583 0.3644 0.3336 0.064 Uiso 1 1 calc R . .
H7BB H 0.8412 0.3543 0.3324 0.064 Uiso 1 1 calc R . .
H7BC H 0.9189 0.2696 0.3093 0.064 Uiso 1 1 calc R . .
C8B C 0.6002(2) 0.2907(2) 0.3734(2) 0.0540(7) Uani 1 1 d . B .
H8BA H 0.5546 0.3469 0.3695 0.081 Uiso 1 1 calc R . .
H8BB H 0.5668 0.2346 0.3635 0.081 Uiso 1 1 calc R . .
H8BC H 0.6627 0.3071 0.3256 0.081 Uiso 1 1 calc R . .
C9B C 0.49991(19) 0.2381(2) 0.5562(2) 0.0527(7) Uani 1 1 d . B .
H9BA H 0.4582 0.2937 0.5348 0.079 Uiso 1 1 calc R . .
H9BB H 0.4976 0.2311 0.6225 0.079 Uiso 1 1 calc R . .
H9BC H 0.4736 0.1782 0.5464 0.079 Uiso 1 1 calc R . .
C10B C 0.73484(19) 0.51737(18) 0.61078(19) 0.0394(6) Uani 1 1 d . B .
C11B C 0.8178(2) 0.5260(2) 0.6625(2) 0.0513(7) Uani 1 1 d . . .
H11D H 0.8138 0.5901 0.6785 0.077 Uiso 1 1 calc R B .
H11E H 0.8844 0.5193 0.6228 0.077 Uiso 1 1 calc R . .
H11F H 0.8086 0.4743 0.7194 0.077 Uiso 1 1 calc R . .
C12B C 0.7521(3) 0.5987(2) 0.5218(2) 0.0630(9) Uani 1 1 d . . .
H12D H 0.7485 0.6626 0.5381 0.095 Uiso 1 1 calc R B .
H12E H 0.6997 0.5942 0.4873 0.095 Uiso 1 1 calc R . .
H12F H 0.8191 0.5911 0.4832 0.095 Uiso 1 1 calc R . .
C13B C 0.6316(3) 0.5306(3) 0.6717(3) 0.0807(12) Uani 1 1 d . . .
H13D H 0.6260 0.5977 0.6808 0.121 Uiso 1 1 calc R B .
H13E H 0.6243 0.4845 0.7320 0.121 Uiso 1 1 calc R . .
H13F H 0.5780 0.5181 0.6414 0.121 Uiso 1 1 calc R . .
C14B C 0.7269(2) -0.03292(19) 0.45927(18) 0.0432(6) Uani 1 1 d . B .
H14C H 0.6679 -0.0421 0.4332 0.052 Uiso 1 1 calc R . .
H14D H 0.7717 -0.0906 0.4609 0.052 Uiso 1 1 calc R . .
C15B C 0.7585(2) 0.1176(2) 0.29135(17) 0.0482(7) Uani 1 1 d . . .
H15D H 0.7913 0.1799 0.2561 0.072 Uiso 1 1 calc R B .
H15E H 0.6847 0.1245 0.3006 0.072 Uiso 1 1 calc R . .
H15F H 0.7808 0.0665 0.2569 0.072 Uiso 1 1 calc R . .
C16B C 0.92454(19) 0.04387(19) 0.36447(18) 0.0411(6) Uani 1 1 d . . .
H16D H 0.9669 0.1010 0.3298 0.062 Uiso 1 1 calc R B .
H16E H 0.9238 -0.0013 0.3239 0.062 Uiso 1 1 calc R . .
H16F H 0.9522 0.0107 0.4179 0.062 Uiso 1 1 calc R . .
C17B C 0.7500(2) -0.09208(19) 0.6471(2) 0.0500(7) Uani 1 1 d . B .
H17D H 0.7315 -0.0825 0.7107 0.075 Uiso 1 1 calc R . .
H17E H 0.8239 -0.0893 0.6258 0.075 Uiso 1 1 calc R . .
H17F H 0.7249 -0.1560 0.6455 0.075 Uiso 1 1 calc R . .
C18B C 0.5589(2) -0.0361(2) 0.61622(19) 0.0464(6) Uani 1 1 d . B .
H18D H 0.5350 -0.0224 0.6780 0.070 Uiso 1 1 calc R . .
H18E H 0.5544 -0.1066 0.6207 0.070 Uiso 1 1 calc R . .
H18F H 0.5167 -0.0012 0.5745 0.070 Uiso 1 1 calc R . .

loop_
_atom_site_aniso_label
_atom_site_aniso_U_11
_atom_site_aniso_U_22
_atom_site_aniso_U_33
_atom_site_aniso_U_23
_atom_site_aniso_U_13
_atom_site_aniso_U_12
Fe1A 0.02545(15) 0.02180(14) 0.01968(15) -0.00350(11) -0.00599(11) 0.00012(11)
Si1A 0.0303(3) 0.0276(3) 0.0297(3) -0.0058(2) -0.0127(3) -0.0004(2)
P1A 0.0328(3) 0.0213(3) 0.0414(3) -0.0081(2) -0.0149(3) 0.0021(2)
P2A 0.0333(3) 0.0342(3) 0.0238(3) 0.0040(2) -0.0096(2) -0.0075(2)
P3A 0.0329(3) 0.0495(4) 0.0244(3) -0.0148(3) -0.0057(2) 0.0023(3)
P4A 0.0270(3) 0.0405(3) 0.0340(3) -0.0073(3) -0.0053(2) -0.0016(2)
P5A 0.0365(3) 0.0354(3) 0.0287(3) -0.0058(2) -0.0146(3) -0.0011(2)
C1A 0.0333(16) 0.0262(14) 0.0411(16) -0.0076(13) -0.0172(13) 0.0038(12)
C2A 0.0324(17) 0.038(2) 0.0356(18) 0.0001(13) -0.0107(14) -0.0080(15)
C3A 0.0386(16) 0.0372(15) 0.0334(16) -0.0158(14) -0.0151(13) 0.0045(14)
C1A' 0.0333(16) 0.0262(14) 0.0411(16) -0.0076(13) -0.0172(13) 0.0038(12)
C2A' 0.0324(17) 0.038(2) 0.0356(18) 0.0001(13) -0.0107(14) -0.0080(15)
C3A' 0.0386(16) 0.0372(15) 0.0334(16) -0.0158(14) -0.0151(13) 0.0045(14)
C4A 0.070(2) 0.0583(17) 0.0221(12) -0.0077(11) -0.0080(12) 0.0120(14)
C5A 0.118(3) 0.0494(17) 0.0470(18) -0.0242(14) -0.0159(19) -0.0017(18)
C6A 0.087(2) 0.0330(14) 0.0546(18) -0.0011(12) -0.0084(16) -0.0202(14)
C7A 0.0605(19) 0.0630(19) 0.0353(15) -0.0038(13) 0.0128(13) -0.0136(15)
C8A 0.096(3) 0.083(2) 0.054(2) -0.0224(18) -0.0042(19) 0.056(2)
C9A 0.082(2) 0.0336(15) 0.075(2) 0.0129(14) -0.0066(19) 0.0138(15)
C10A 0.0380(13) 0.0402(13) 0.0444(14) -0.0140(11) -0.0220(11) 0.0031(10)
C11A 0.0398(17) 0.123(3) 0.094(3) -0.061(3) -0.0306(18) 0.0202(19)
C12A 0.061(2) 0.062(2) 0.145(4) -0.046(2) -0.062(2) 0.0038(16)
C13A 0.072(2) 0.118(3) 0.078(3) 0.013(2) -0.055(2) -0.007(2)
C14A 0.0373(14) 0.0672(18) 0.0440(15) -0.0074(13) -0.0167(12) -0.0107(13)
C15A 0.0579(18) 0.0623(18) 0.0421(15) -0.0256(13) -0.0221(13) 0.0012(14)
C16A 0.0642(19) 0.0519(16) 0.0461(16) -0.0024(13) -0.0326(14) 0.0115(14)
C17A 0.0324(14) 0.0659(19) 0.071(2) -0.0190(16) -0.0055(14) 0.0108(13)
C18A 0.0422(15) 0.0519(16) 0.0463(16) -0.0063(13) 0.0023(12) -0.0148(12)
Fe1B 0.02049(15) 0.02662(15) 0.01954(15) -0.00174(11) -0.00401(11) 0.00028(11)
Si1B 0.0279(3) 0.0285(3) 0.0368(3) -0.0083(3) -0.0070(3) 0.0030(2)
P1B 0.0274(3) 0.0309(3) 0.0444(4) -0.0050(3) -0.0168(3) 0.0032(2)
P2B 0.0267(3) 0.0344(3) 0.0310(3) -0.0089(2) 0.0027(2) -0.0049(2)
P3B 0.0464(4) 0.0310(3) 0.0210(3) -0.0025(2) -0.0061(2) -0.0019(3)
P4B 0.0310(3) 0.0301(3) 0.0277(3) -0.0003(2) -0.0063(2) -0.0047(2)
P5B 0.0314(3) 0.0328(3) 0.0250(3) -0.0066(2) -0.0028(2) -0.0015(2)
C1B 0.0358(15) 0.0307(13) 0.0416(15) -0.0091(11) -0.0154(12) 0.0072(11)
C2B 0.0274(14) 0.0300(13) 0.0359(15) -0.0089(11) -0.0060(11) 0.0009(10)
C3B 0.0396(15) 0.0380(14) 0.0278(13) -0.0104(11) -0.0034(12) -0.0004(12)
C1B' 0.0358(15) 0.0307(13) 0.0416(15) -0.0091(11) -0.0154(12) 0.0072(11)
C2B' 0.0274(14) 0.0300(13) 0.0359(15) -0.0089(11) -0.0060(11) 0.0009(10)
C3B' 0.0396(15) 0.0380(14) 0.0278(13) -0.0104(11) -0.0034(12) -0.0004(12)
C4B 0.0527(17) 0.0607(17) 0.0238(12) -0.0021(11) 0.0021(11) -0.0006(13)
C5B 0.0548(18) 0.083(2) 0.0342(14) -0.0017(14) -0.0223(13) -0.0163(16)
C6B 0.0272(13) 0.0612(17) 0.0606(18) -0.0100(14) -0.0072(12) -0.0067(12)
C7B 0.0417(14) 0.0379(13) 0.0378(14) 0.0024(11) 0.0026(11) -0.0046(11)
C8B 0.0530(17) 0.0568(17) 0.0515(17) 0.0043(14) -0.0274(14) 0.0045(14)
C9B 0.0301(13) 0.0660(19) 0.0551(17) -0.0078(14) -0.0030(12) 0.0139(12)
C10B 0.0364(13) 0.0337(12) 0.0507(15) -0.0145(11) -0.0102(11) 0.0046(10)
C11B 0.0655(19) 0.0439(15) 0.0547(17) -0.0217(13) -0.0241(15) 0.0045(13)
C12B 0.095(3) 0.0318(14) 0.072(2) -0.0088(14) -0.0417(19) 0.0034(15)
C13B 0.056(2) 0.058(2) 0.128(3) -0.053(2) 0.013(2) 0.0032(16)
C14B 0.0496(15) 0.0394(13) 0.0396(14) -0.0116(11) -0.0021(12) -0.0120(11)
C15B 0.0566(17) 0.0627(17) 0.0287(13) -0.0146(12) -0.0126(12) 0.0049(14)
C16B 0.0393(14) 0.0402(13) 0.0431(14) -0.0154(11) -0.0019(11) 0.0043(11)
C17B 0.0563(17) 0.0356(13) 0.0546(17) 0.0027(12) -0.0187(14) 0.0025(12)
C18B 0.0405(14) 0.0523(16) 0.0417(15) -0.0005(12) -0.0055(12) -0.0183(12)

loop_
_atom_type_symbol
_atom_type_description
_atom_type_scat_dispersion_real
_atom_type_scat_dispersion_imag
_atom_type_scat_source
C C 0.0033 0.0016 'International Tables Vol C Tables 4.2.6.8 and 6.1.1.4'
H H 0.0000 0.0000 'International Tables Vol C Tables 4.2.6.8 and 6.1.1.4'
Si Si 0.0817 0.0704 'International Tables Vol C Tables 4.2.6.8 and 6.1.1.4'
P P 0.1023 0.0942 'International Tables Vol C Tables 4.2.6.8 and 6.1.1.4'
Fe Fe 0.3463 0.8444 'International Tables Vol C Tables 4.2.6.8 and 6.1.1.4'

loop_
_geom_angle_atom_site_label_1
_geom_angle_atom_site_label_2
_geom_angle_atom_site_label_3
_geom_angle
_geom_angle_site_symmetry_1
_geom_angle_site_symmetry_3
_geom_angle_publ_flag
P1A Fe1A P2A 96.21(3) . . ?
P1A Fe1A P3A 98.46(3) . . ?
P2A Fe1A P3A 91.04(3) . . ?
P1A Fe1A P5A 110.82(3) . . ?
P2A Fe1A P5A 92.80(3) . . ?
P3A Fe1A P5A 149.83(3) . . ?
P1A Fe1A P4A 108.89(3) . . ?
P2A Fe1A P4A 154.08(3) . . ?
P3A Fe1A P4A 91.54(3) . . ?
P5A Fe1A P4A 72.66(3) . . ?
C3A' Si1A C2A 128.5(3) . . ?
C3A' Si1A C1A 80.9(3) . . ?
C2A Si1A C1A 110.31(15) . . ?
C3A' Si1A C2A' 109.5(4) . . ?
C2A Si1A C2A' 26.0(3) . . ?
C1A Si1A C2A' 130.0(3) . . ?
C3A' Si1A C10A 109.7(3) . . ?
C2A Si1A C10A 112.17(13) . . ?
C1A Si1A C10A 110.27(12) . . ?
C2A' Si1A C10A 111.2(3) . . ?
C3A' Si1A C3A 30.5(3) . . ?
C2A Si1A C3A 104.63(16) . . ?
C1A Si1A C3A 108.13(15) . . ?
C2A' Si1A C3A 81.4(4) . . ?
C10A Si1A C3A 111.13(12) . . ?
C3A' Si1A C1A' 111.6(4) . . ?
C2A Si1A C1A' 81.3(3) . . ?
C1A Si1A C1A' 33.1(3) . . ?
C2A' Si1A C1A' 105.8(4) . . ?
C10A Si1A C1A' 109.0(3) . . ?
C3A Si1A C1A' 133.1(3) . . ?
C8A P1A C9A 96.19(18) . . ?
C8A P1A C1A 104.34(18) . . ?
C9A P1A C1A 92.53(16) . . ?
C8A P1A C1A' 77.0(3) . . ?
C9A P1A C1A' 114.0(3) . . ?
C1A P1A C1A' 33.2(3) . . ?
C8A P1A Fe1A 121.83(11) . . ?
C9A P1A Fe1A 122.20(11) . . ?
C1A P1A Fe1A 114.50(10) . . ?
C1A' P1A Fe1A 115.8(2) . . ?
C6A P2A C7A 96.40(14) . . ?
C6A P2A C2A 105.30(16) . . ?
C7A P2A C2A 93.59(16) . . ?
C6A P2A C2A' 84.3(3) . . ?
C7A P2A C2A' 111.1(3) . . ?
C2A P2A C2A' 25.8(3) . . ?
C6A P2A Fe1A 120.81(11) . . ?
C7A P2A Fe1A 120.02(10) . . ?
C2A P2A Fe1A 115.95(10) . . ?
C2A' P2A Fe1A 117.4(3) . . ?
C4A P3A C3A 103.24(15) . . ?
C4A P3A C5A 96.47(14) . . ?
C3A P3A C5A 93.81(16) . . ?
C4A P3A C3A' 82.9(3) . . ?
C3A P3A C3A' 29.4(3) . . ?
C5A P3A C3A' 117.3(3) . . ?
C4A P3A Fe1A 118.01(10) . . ?
C3A P3A Fe1A 118.24(10) . . ?
C5A P3A Fe1A 122.30(11) . . ?
C3A' P3A Fe1A 111.9(2) . . ?
C14A P4A C17A 102.46(15) . . ?
C14A P4A C18A 103.80(13) . . ?
C17A P4A C18A 97.25(14) . . ?
C14A P4A Fe1A 98.16(9) . . ?
C17A P4A Fe1A 124.01(11) . . ?
C18A P4A Fe1A 127.18(10) . . ?
C14A P4A P5A 45.40(8) . . ?
C17A P4A P5A 117.87(11) . . ?
C18A P4A P5A 135.54(10) . . ?
Fe1A P4A P5A 53.62(2) . . ?
C14A P5A C16A 102.20(14) . . ?
C14A P5A C15A 103.37(14) . . ?
C16A P5A C15A 97.43(14) . . ?
C14A P5A Fe1A 98.07(9) . . ?
C16A P5A Fe1A 124.67(10) . . ?
C15A P5A Fe1A 126.83(10) . . ?
C14A P5A P4A 45.21(8) . . ?
C16A P5A P4A 118.05(11) . . ?
C15A P5A P4A 134.74(10) . . ?
Fe1A P5A P4A 53.72(2) . . ?
P1A C1A Si1A 112.15(15) . . ?
P1A C1A H1AA 109.2 . . ?
Si1A C1A H1AA 109.2 . . ?
P1A C1A H1AB 109.2 . . ?
Si1A C1A H1AB 109.2 . . ?
H1AA C1A H1AB 107.9 . . ?
Si1A C2A P2A 111.81(17) . . ?
Si1A C2A H2AA 109.3 . . ?
P2A C2A H2AA 109.3 . . ?
Si1A C2A H2AB 109.3 . . ?
P2A C2A H2AB 109.3 . . ?
H2AA C2A H2AB 107.9 . . ?
P3A C3A Si1A 110.02(15) . . ?
P3A C3A H3AA 109.7 . . ?
Si1A C3A H3AA 109.7 . . ?
P3A C3A H3AB 109.7 . . ?
Si1A C3A H3AB 109.7 . . ?
H3AA C3A H3AB 108.2 . . ?
P1A C1A' Si1A 107.1(4) . . ?
P1A C1A' H1AC 110.3 . . ?
Si1A C1A' H1AC 110.3 . . ?
P1A C1A' H1AD 110.3 . . ?
Si1A C1A' H1AD 110.3 . . ?
H1AC C1A' H1AD 108.5 . . ?
Si1A C2A' P2A 109.0(4) . . ?
Si1A C2A' H2AC 109.9 . . ?
P2A C2A' H2AC 109.9 . . ?
Si1A C2A' H2AD 109.9 . . ?
P2A C2A' H2AD 109.9 . . ?
H2AC C2A' H2AD 108.3 . . ?
Si1A C3A' P3A 110.8(4) . . ?
Si1A C3A' H3AC 109.5 . . ?
P3A C3A' H3AC 109.5 . . ?
Si1A C3A' H3AD 109.5 . . ?
P3A C3A' H3AD 109.5 . . ?
H3AC C3A' H3AD 108.1 . . ?
P3A C4A H4AA 109.5 . . ?
P3A C4A H4AB 109.5 . . ?
H4AA C4A H4AB 109.5 . . ?
P3A C4A H4AC 109.5 . . ?
H4AA C4A H4AC 109.5 . . ?
H4AB C4A H4AC 109.5 . . ?
P3A C5A H5AA 109.5 . . ?
P3A C5A H5AB 109.5 . . ?
H5AA C5A H5AB 109.5 . . ?
P3A C5A H5AC 109.5 . . ?
H5AA C5A H5AC 109.5 . . ?
H5AB C5A H5AC 109.5 . . ?
P2A C6A H6AA 109.5 . . ?
P2A C6A H6AB 109.5 . . ?
H6AA C6A H6AB 109.5 . . ?
P2A C6A H6AC 109.5 . . ?
H6AA C6A H6AC 109.5 . . ?
H6AB C6A H6AC 109.5 . . ?
P2A C7A H7AA 109.5 . . ?
P2A C7A H7AB 109.5 . . ?
H7AA C7A H7AB 109.5 . . ?
P2A C7A H7AC 109.5 . . ?
H7AA C7A H7AC 109.5 . . ?
H7AB C7A H7AC 109.5 . . ?
P1A C8A H8AA 109.5 . . ?
P1A C8A H8AB 109.5 . . ?
H8AA C8A H8AB 109.5 . . ?
P1A C8A H8AC 109.5 . . ?
H8AA C8A H8AC 109.5 . . ?
H8AB C8A H8AC 109.5 . . ?
P1A C9A H9AA 109.5 . . ?
P1A C9A H9AB 109.5 . . ?
H9AA C9A H9AB 109.5 . . ?
P1A C9A H9AC 109.5 . . ?
H9AA C9A H9AC 109.5 . . ?
H9AB C9A H9AC 109.5 . . ?
C12A C10A C11A 110.2(3) . . ?
C12A C10A C13A 107.5(3) . . ?
C11A C10A C13A 108.5(3) . . ?
C12A C10A Si1A 111.05(19) . . ?
C11A C10A Si1A 110.19(18) . . ?
C13A C10A Si1A 109.4(2) . . ?
C10A C11A H11A 109.5 . . ?
C10A C11A H11B 109.5 . . ?
H11A C11A H11B 109.5 . . ?
C10A C11A H11C 109.5 . . ?
H11A C11A H11C 109.5 . . ?
H11B C11A H11C 109.5 . . ?
C10A C12A H12A 109.5 . . ?
C10A C12A H12B 109.5 . . ?
H12A C12A H12B 109.5 . . ?
C10A C12A H12C 109.5 . . ?
H12A C12A H12C 109.5 . . ?
H12B C12A H12C 109.5 . . ?
C10A C13A H13A 109.5 . . ?
C10A C13A H13B 109.5 . . ?
H13A C13A H13B 109.5 . . ?
C10A C13A H13C 109.5 . . ?
H13A C13A H13C 109.5 . . ?
H13B C13A H13C 109.5 . . ?
P4A C14A P5A 89.39(11) . . ?
P4A C14A H14A 113.7 . . ?
P5A C14A H14A 113.7 . . ?
P4A C14A H14B 113.7 . . ?
P5A C14A H14B 113.7 . . ?
H14A C14A H14B 111.0 . . ?
P5A C15A H15A 109.5 . . ?
P5A C15A H15B 109.5 . . ?
H15A C15A H15B 109.5 . . ?
P5A C15A H15C 109.5 . . ?
H15A C15A H15C 109.5 . . ?
H15B C15A H15C 109.5 . . ?
P5A C16A H16A 109.5 . . ?
P5A C16A H16B 109.5 . . ?
H16A C16A H16B 109.5 . . ?
P5A C16A H16C 109.5 . . ?
H16A C16A H16C 109.5 . . ?
H16B C16A H16C 109.5 . . ?
P4A C17A H17A 109.5 . . ?
P4A C17A H17B 109.5 . . ?
H17A C17A H17B 109.5 . . ?
P4A C17A H17C 109.5 . . ?
H17A C17A H17C 109.5 . . ?
H17B C17A H17C 109.5 . . ?
P4A C18A H18A 109.5 . . ?
P4A C18A H18B 109.5 . . ?
H18A C18A H18B 109.5 . . ?
P4A C18A H18C 109.5 . . ?
H18A C18A H18C 109.5 . . ?
H18B C18A H18C 109.5 . . ?
P1B Fe1B P3B 96.11(3) . . ?
P1B Fe1B P2B 97.49(3) . . ?
P3B Fe1B P2B 91.69(3) . . ?
P1B Fe1B P4B 113.42(3) . . ?
P3B Fe1B P4B 91.30(2) . . ?
P2B Fe1B P4B 148.43(3) . . ?
P1B Fe1B P5B 107.97(3) . . ?
P3B Fe1B P5B 154.75(3) . . ?
P2B Fe1B P5B 92.57(2) . . ?
P4B Fe1B P5B 72.49(2) . . ?
C2B' Si1B C1B' 120.1(8) . . ?
C2B' Si1B C3B 130.8(6) . . ?
C1B' Si1B C3B 74.8(5) . . ?
C2B' Si1B C2B 28.6(6) . . ?
C1B' Si1B C2B 136.6(5) . . ?
C3B Si1B C2B 106.70(13) . . ?
C2B' Si1B C1B 84.2(6) . . ?
C1B' Si1B C1B 38.1(5) . . ?
C3B Si1B C1B 108.21(13) . . ?
C2B Si1B C1B 108.11(13) . . ?
C2B' Si1B C10B 107.5(5) . . ?
C1B' Si1B C10B 108.4(5) . . ?
C3B Si1B C10B 110.87(12) . . ?
C2B Si1B C10B 110.99(11) . . ?
C1B Si1B C10B 111.77(11) . . ?
C2B' Si1B C3B' 106.6(8) . . ?
C1B' Si1B C3B' 105.2(7) . . ?
C3B Si1B C3B' 31.6(5) . . ?
C2B Si1B C3B' 78.8(5) . . ?
C1B Si1B C3B' 132.4(5) . . ?
C10B Si1B C3B' 108.6(5) . . ?
C9B P1B C1B 101.92(14) . . ?
C9B P1B C8B 95.73(14) . . ?
C1B P1B C8B 96.13(13) . . ?
C9B P1B C1B' 76.2(5) . . ?
C1B P1B C1B' 35.1(5) . . ?
C8B P1B C1B' 122.0(5) . . ?
C9B P1B Fe1B 120.60(10) . . ?
C1B P1B Fe1B 115.87(9) . . ?
C8B P1B Fe1B 121.83(11) . . ?
C1B' P1B Fe1B 110.6(4) . . ?
C7B P2B C2B 100.25(13) . . ?
C7B P2B C6B 97.59(13) . . ?
C2B P2B C6B 97.03(13) . . ?
C7B P2B C2B' 81.8(5) . . ?
C2B P2B C2B' 25.9(5) . . ?
C6B P2B C2B' 117.5(5) . . ?
C7B P2B Fe1B 117.19(9) . . ?
C2B P2B Fe1B 117.95(9) . . ?
C6B P2B Fe1B 122.33(10) . . ?
C2B' P2B Fe1B 112.1(4) . . ?
C5B P3B C4B 97.35(13) . . ?
C5B P3B C3B 102.31(15) . . ?
C4B P3B C3B 95.44(13) . . ?
C5B P3B C3B' 74.9(5) . . ?
C4B P3B C3B' 114.6(5) . . ?
C3B P3B C3B' 31.9(5) . . ?
C5B P3B Fe1B 120.46(11) . . ?
C4B P3B Fe1B 120.40(10) . . ?
C3B P3B Fe1B 116.30(9) . . ?
C3B' P3B Fe1B 118.5(5) . . ?
C14B P4B C17B 101.87(14) . . ?
C14B P4B C18B 103.54(12) . . ?
C17B P4B C18B 97.10(13) . . ?
C14B P4B Fe1B 98.70(8) . . ?
C17B P4B Fe1B 124.61(10) . . ?
C18B P4B Fe1B 126.82(10) . . ?
C14B P4B P5B 45.20(8) . . ?
C17B P4B P5B 120.17(10) . . ?
C18B P4B P5B 133.04(9) . . ?
Fe1B P4B P5B 53.90(2) . . ?
C14B P5B C16B 102.23(12) . . ?
C14B P5B C15B 102.72(13) . . ?
C16B P5B C15B 97.57(13) . . ?
C14B P5B Fe1B 98.39(8) . . ?
C16B P5B Fe1B 124.27(9) . . ?
C15B P5B Fe1B 127.22(10) . . ?
C14B P5B P4B 45.19(8) . . ?
C16B P5B P4B 120.21(9) . . ?
C15B P5B P4B 132.35(10) . . ?
Fe1B P5B P4B 53.60(2) . . ?
P1B C1B Si1B 111.95(13) . . ?
P1B C1B H1BA 109.2 . . ?
Si1B C1B H1BA 109.2 . . ?
P1B C1B H1BB 109.2 . . ?
Si1B C1B H1BB 109.2 . . ?
H1BA C1B H1BB 107.9 . . ?
P2B C2B Si1B 111.24(13) . . ?
P2B C2B H2BA 109.4 . . ?
Si1B C2B H2BA 109.4 . . ?
P2B C2B H2BB 109.4 . . ?
Si1B C2B H2BB 109.4 . . ?
H2BA C2B H2BB 108.0 . . ?
Si1B C3B P3B 111.72(14) . . ?
Si1B C3B H3BA 109.3 . . ?
P3B C3B H3BA 109.3 . . ?
Si1B C3B H3BB 109.3 . . ?
P3B C3B H3BB 109.3 . . ?
H3BA C3B H3BB 107.9 . . ?
Si1B C1B' P1B 105.1(8) . . ?
Si1B C1B' H1BC 110.7 . . ?
P1B C1B' H1BC 110.7 . . ?
Si1B C1B' H1BD 110.7 . . ?
P1B C1B' H1BD 110.7 . . ?
H1BC C1B' H1BD 108.8 . . ?
Si1B C2B' P2B 110.2(8) . . ?
Si1B C2B' H2BC 109.6 . . ?
P2B C2B' H2BC 109.6 . . ?
Si1B C2B' H2BD 109.6 . . ?
P2B C2B' H2BD 109.6 . . ?
H2BC C2B' H2BD 108.1 . . ?
P3B C3B' Si1B 103.3(8) . . ?
P3B C3B' H3BC 111.1 . . ?
Si1B C3B' H3BC 111.1 . . ?
P3B C3B' H3BD 111.1 . . ?
Si1B C3B' H3BD 111.1 . . ?
H3BC C3B' H3BD 109.1 . . ?
P3B C4B H4BA 109.5 . . ?
P3B C4B H4BB 109.5 . . ?
H4BA C4B H4BB 109.5 . . ?
P3B C4B H4BC 109.5 . . ?
H4BA C4B H4BC 109.5 . . ?
H4BB C4B H4BC 109.5 . . ?
P3B C5B H5BA 109.5 . . ?
P3B C5B H5BB 109.5 . . ?
H5BA C5B H5BB 109.5 . . ?
P3B C5B H5BC 109.5 . . ?
H5BA C5B H5BC 109.5 . . ?
H5BB C5B H5BC 109.5 . . ?
P2B C6B H6BA 109.5 . . ?
P2B C6B H6BB 109.5 . . ?
H6BA C6B H6BB 109.5 . . ?
P2B C6B H6BC 109.5 . . ?
H6BA C6B H6BC 109.5 . . ?
H6BB C6B H6BC 109.5 . . ?
P2B C7B H7BA 109.5 . . ?
P2B C7B H7BB 109.5 . . ?
H7BA C7B H7BB 109.5 . . ?
P2B C7B H7BC 109.5 . . ?
H7BA C7B H7BC 109.5 . . ?
H7BB C7B H7BC 109.5 . . ?
P1B C8B H8BA 109.5 . . ?
P1B C8B H8BB 109.5 . . ?
H8BA C8B H8BB 109.5 . . ?
P1B C8B H8BC 109.5 . . ?
H8BA C8B H8BC 109.5 . . ?
H8BB C8B H8BC 109.5 . . ?
P1B C9B H9BA 109.5 . . ?
P1B C9B H9BB 109.5 . . ?
H9BA C9B H9BB 109.5 . . ?
P1B C9B H9BC 109.5 . . ?
H9BA C9B H9BC 109.5 . . ?
H9BB C9B H9BC 109.5 . . ?
C13B C10B C11B 109.4(3) . . ?
C13B C10B C12B 109.4(3) . . ?
C11B C10B C12B 108.1(2) . . ?
C13B C10B Si1B 109.70(19) . . ?
C11B C10B Si1B 110.44(17) . . ?
C12B C10B Si1B 109.79(19) . . ?
C10B C11B H11D 109.5 . . ?
C10B C11B H11E 109.5 . . ?
H11D C11B H11E 109.5 . . ?
C10B C11B H11F 109.5 . . ?
H11D C11B H11F 109.5 . . ?
H11E C11B H11F 109.5 . . ?
C10B C12B H12D 109.5 . . ?
C10B C12B H12E 109.5 . . ?
H12D C12B H12E 109.5 . . ?
C10B C12B H12F 109.5 . . ?
H12D C12B H12F 109.5 . . ?
H12E C12B H12F 109.5 . . ?
C10B C13B H13D 109.5 . . ?
C10B C13B H13E 109.5 . . ?
H13D C13B H13E 109.5 . . ?
C10B C13B H13F 109.5 . . ?
H13D C13B H13F 109.5 . . ?
H13E C13B H13F 109.5 . . ?
P4B C14B P5B 89.61(11) . . ?
P4B C14B H14C 113.7 . . ?
P5B C14B H14C 113.7 . . ?
P4B C14B H14D 113.7 . . ?
P5B C14B H14D 113.7 . . ?
H14C C14B H14D 111.0 . . ?
P5B C15B H15D 109.5 . . ?
P5B C15B H15E 109.5 . . ?
H15D C15B H15E 109.5 . . ?
P5B C15B H15F 109.5 . . ?
H15D C15B H15F 109.5 . . ?
H15E C15B H15F 109.5 . . ?
P5B C16B H16D 109.5 . . ?
P5B C16B H16E 109.5 . . ?
H16D C16B H16E 109.5 . . ?
P5B C16B H16F 109.5 . . ?
H16D C16B H16F 109.5 . . ?
H16E C16B H16F 109.5 . . ?
P4B C17B H17D 109.5 . . ?
P4B C17B H17E 109.5 . . ?
H17D C17B H17E 109.5 . . ?
P4B C17B H17F 109.5 . . ?
H17D C17B H17F 109.5 . . ?
H17E C17B H17F 109.5 . . ?
P4B C18B H18D 109.5 . . ?
P4B C18B H18E 109.5 . . ?
H18D C18B H18E 109.5 . . ?
P4B C18B H18F 109.5 . . ?
H18D C18B H18F 109.5 . . ?
H18E C18B H18F 109.5 . . ?

loop_
_geom_bond_atom_site_label_1
_geom_bond_atom_site_label_2
_geom_bond_distance
_geom_bond_site_symmetry_2
_geom_bond_publ_flag
Fe1A P1A 2.1453(7) . ?
Fe1A P2A 2.1564(6) . ?
Fe1A P3A 2.1624(7) . ?
Fe1A P5A 2.1798(7) . ?
Fe1A P4A 2.1826(7) . ?
Si1A C3A' 1.765(9) . ?
Si1A C2A 1.857(3) . ?
Si1A C1A 1.871(3) . ?
Si1A C2A' 1.888(9) . ?
Si1A C10A 1.903(2) . ?
Si1A C3A 1.913(3) . ?
Si1A C1A' 1.934(8) . ?
P1A C8A 1.817(3) . ?
P1A C9A 1.846(3) . ?
P1A C1A 1.870(3) . ?
P1A C1A' 1.925(8) . ?
P2A C6A 1.833(3) . ?
P2A C7A 1.838(3) . ?
P2A C2A 1.874(3) . ?
P2A C2A' 1.908(9) . ?
P3A C4A 1.838(3) . ?
P3A C3A 1.852(3) . ?
P3A C5A 1.856(3) . ?
P3A C3A' 1.979(9) . ?
P4A C14A 1.834(3) . ?
P4A C17A 1.846(3) . ?
P4A C18A 1.850(3) . ?
P4A P5A 2.5845(9) . ?
P5A C14A 1.840(3) . ?
P5A C16A 1.846(3) . ?
P5A C15A 1.849(3) . ?
C1A H1AA 0.9900 . ?
C1A H1AB 0.9900 . ?
C2A H2AA 0.9900 . ?
C2A H2AB 0.9900 . ?
C3A H3AA 0.9900 . ?
C3A H3AB 0.9900 . ?
C1A' H1AC 0.9900 . ?
C1A' H1AD 0.9900 . ?
C2A' H2AC 0.9900 . ?
C2A' H2AD 0.9900 . ?
C3A' H3AC 0.9900 . ?
C3A' H3AD 0.9900 . ?
C4A H4AA 0.9800 . ?
C4A H4AB 0.9800 . ?
C4A H4AC 0.9800 . ?
C5A H5AA 0.9800 . ?
C5A H5AB 0.9800 . ?
C5A H5AC 0.9800 . ?
C6A H6AA 0.9800 . ?
C6A H6AB 0.9800 . ?
C6A H6AC 0.9800 . ?
C7A H7AA 0.9800 . ?
C7A H7AB 0.9800 . ?
C7A H7AC 0.9800 . ?
C8A H8AA 0.9800 . ?
C8A H8AB 0.9800 . ?
C8A H8AC 0.9800 . ?
C9A H9AA 0.9800 . ?
C9A H9AB 0.9800 . ?
C9A H9AC 0.9800 . ?
C10A C12A 1.506(4) . ?
C10A C11A 1.510(4) . ?
C10A C13A 1.541(4) . ?
C11A H11A 0.9800 . ?
C11A H11B 0.9800 . ?
C11A H11C 0.9800 . ?
C12A H12A 0.9800 . ?
C12A H12B 0.9800 . ?
C12A H12C 0.9800 . ?
C13A H13A 0.9800 . ?
C13A H13B 0.9800 . ?
C13A H13C 0.9800 . ?
C14A H14A 0.9900 . ?
C14A H14B 0.9900 . ?
C15A H15A 0.9800 . ?
C15A H15B 0.9800 . ?
C15A H15C 0.9800 . ?
C16A H16A 0.9800 . ?
C16A H16B 0.9800 . ?
C16A H16C 0.9800 . ?
C17A H17A 0.9800 . ?
C17A H17B 0.9800 . ?
C17A H17C 0.9800 . ?
C18A H18A 0.9800 . ?
C18A H18B 0.9800 . ?
C18A H18C 0.9800 . ?
Fe1B P1B 2.1444(7) . ?
Fe1B P3B 2.1559(7) . ?
Fe1B P2B 2.1618(6) . ?
Fe1B P4B 2.1818(7) . ?
Fe1B P5B 2.1902(7) . ?
Si1B C2B' 1.680(16) . ?
Si1B C1B' 1.823(16) . ?
Si1B C3B 1.851(3) . ?
Si1B C2B 1.887(3) . ?
Si1B C1B 1.900(3) . ?
Si1B C10B 1.905(2) . ?
Si1B C3B' 1.980(17) . ?
P1B C9B 1.838(3) . ?
P1B C1B 1.866(3) . ?
P1B C8B 1.867(3) . ?
P1B C1B' 2.103(16) . ?
P2B C7B 1.846(2) . ?
P2B C2B 1.850(3) . ?
P2B C6B 1.862(3) . ?
P2B C2B' 2.071(16) . ?
P3B C5B 1.831(3) . ?
P3B C4B 1.850(3) . ?
P3B C3B 1.870(3) . ?
P3B C3B' 1.947(16) . ?
P4B C14B 1.834(3) . ?
P4B C17B 1.849(3) . ?
P4B C18B 1.853(3) . ?
P4B P5B 2.5851(8) . ?
P5B C14B 1.834(2) . ?
P5B C16B 1.845(3) . ?
P5B C15B 1.847(3) . ?
C1B H1BA 0.9900 . ?
C1B H1BB 0.9900 . ?
C2B H2BA 0.9900 . ?
C2B H2BB 0.9900 . ?
C3B H3BA 0.9900 . ?
C3B H3BB 0.9900 . ?
C1B' H1BC 0.9900 . ?
C1B' H1BD 0.9900 . ?
C2B' H2BC 0.9900 . ?
C2B' H2BD 0.9900 . ?
C3B' H3BC 0.9900 . ?
C3B' H3BD 0.9900 . ?
C4B H4BA 0.9800 . ?
C4B H4BB 0.9800 . ?
C4B H4BC 0.9800 . ?
C5B H5BA 0.9800 . ?
C5B H5BB 0.9800 . ?
C5B H5BC 0.9800 . ?
C6B H6BA 0.9800 . ?
C6B H6BB 0.9800 . ?
C6B H6BC 0.9800 . ?
C7B H7BA 0.9800 . ?
C7B H7BB 0.9800 . ?
C7B H7BC 0.9800 . ?
C8B H8BA 0.9800 . ?
C8B H8BB 0.9800 . ?
C8B H8BC 0.9800 . ?
C9B H9BA 0.9800 . ?
C9B H9BB 0.9800 . ?
C9B H9BC 0.9800 . ?
C10B C13B 1.524(4) . ?
C10B C11B 1.526(4) . ?
C10B C12B 1.535(4) . ?
C11B H11D 0.9800 . ?
C11B H11E 0.9800 . ?
C11B H11F 0.9800 . ?
C12B H12D 0.9800 . ?
C12B H12E 0.9800 . ?
C12B H12F 0.9800 . ?
C13B H13D 0.9800 . ?
C13B H13E 0.9800 . ?
C13B H13F 0.9800 . ?
C14B H14C 0.9900 . ?
C14B H14D 0.9900 . ?
C15B H15D 0.9800 . ?
C15B H15E 0.9800 . ?
C15B H15F 0.9800 . ?
C16B H16D 0.9800 . ?
C16B H16E 0.9800 . ?
C16B H16F 0.9800 . ?
C17B H17D 0.9800 . ?
C17B H17E 0.9800 . ?
C17B H17F 0.9800 . ?
C18B H18D 0.9800 . ?
C18B H18E 0.9800 . ?
C18B H18F 0.9800 . ?

loop_
_geom_torsion_atom_site_label_1
_geom_torsion_atom_site_label_2
_geom_torsion_atom_site_label_3
_geom_torsion_atom_site_label_4
_geom_torsion
_geom_torsion_site_symmetry_1
_geom_torsion_site_symmetry_2
_geom_torsion_site_symmetry_3
_geom_torsion_site_symmetry_4
_geom_torsion_publ_flag
P2A Fe1A P1A C8A -63.06(18) . . . . ?
P3A Fe1A P1A C8A -155.04(18) . . . . ?
P5A Fe1A P1A C8A 32.33(18) . . . . ?
P4A Fe1A P1A C8A 110.40(18) . . . . ?
P2A Fe1A P1A C9A 174.20(16) . . . . ?
P3A Fe1A P1A C9A 82.22(16) . . . . ?
P5A Fe1A P1A C9A -90.41(16) . . . . ?
P4A Fe1A P1A C9A -12.35(16) . . . . ?
P2A Fe1A P1A C1A 64.05(12) . . . . ?
P3A Fe1A P1A C1A -27.93(12) . . . . ?
P5A Fe1A P1A C1A 159.44(12) . . . . ?
P4A Fe1A P1A C1A -122.50(12) . . . . ?
P2A Fe1A P1A C1A' 27.2(3) . . . . ?
P3A Fe1A P1A C1A' -64.7(3) . . . . ?
P5A Fe1A P1A C1A' 122.6(3) . . . . ?
P4A Fe1A P1A C1A' -159.3(3) . . . . ?
P1A Fe1A P2A C6A -162.32(13) . . . . ?
P3A Fe1A P2A C6A -63.69(13) . . . . ?
P5A Fe1A P2A C6A 86.37(13) . . . . ?
P4A Fe1A P2A C6A 31.97(15) . . . . ?
P1A Fe1A P2A C7A 78.05(13) . . . . ?
P3A Fe1A P2A C7A 176.68(13) . . . . ?
P5A Fe1A P2A C7A -33.26(13) . . . . ?
P4A Fe1A P2A C7A -87.66(14) . . . . ?
P1A Fe1A P2A C2A -33.14(14) . . . . ?
P3A Fe1A P2A C2A 65.49(14) . . . . ?
P5A Fe1A P2A C2A -144.45(14) . . . . ?
P4A Fe1A P2A C2A 161.15(15) . . . . ?
P1A Fe1A P2A C2A' -62.0(4) . . . . ?
P3A Fe1A P2A C2A' 36.6(4) . . . . ?
P5A Fe1A P2A C2A' -173.3(4) . . . . ?
P4A Fe1A P2A C2A' 132.3(4) . . . . ?
P1A Fe1A P3A C4A -66.86(12) . . . . ?
P2A Fe1A P3A C4A -163.30(11) . . . . ?
P5A Fe1A P3A C4A 99.33(12) . . . . ?
P4A Fe1A P3A C4A 42.49(12) . . . . ?
P1A Fe1A P3A C3A 58.59(13) . . . . ?
P2A Fe1A P3A C3A -37.85(13) . . . . ?
P5A Fe1A P3A C3A -135.22(13) . . . . ?
P4A Fe1A P3A C3A 167.95(13) . . . . ?
P1A Fe1A P3A C5A 173.98(15) . . . . ?
P2A Fe1A P3A C5A 77.54(15) . . . . ?
P5A Fe1A P3A C5A -19.83(16) . . . . ?
P4A Fe1A P3A C5A -76.67(15) . . . . ?
P1A Fe1A P3A C3A' 26.8(3) . . . . ?
P2A Fe1A P3A C3A' -69.6(3) . . . . ?
P5A Fe1A P3A C3A' -167.0(3) . . . . ?
P4A Fe1A P3A C3A' 136.2(3) . . . . ?
P1A Fe1A P4A C14A -97.32(11) . . . . ?
P2A Fe1A P4A C14A 67.65(12) . . . . ?
P3A Fe1A P4A C14A 163.20(11) . . . . ?
P5A Fe1A P4A C14A 9.35(10) . . . . ?
P1A Fe1A P4A C17A 151.60(13) . . . . ?
P2A Fe1A P4A C17A -43.42(15) . . . . ?
P3A Fe1A P4A C17A 52.12(13) . . . . ?
P5A Fe1A P4A C17A -101.73(13) . . . . ?
P1A Fe1A P4A C18A 16.97(12) . . . . ?
P2A Fe1A P4A C18A -178.06(12) . . . . ?
P3A Fe1A P4A C18A -82.52(12) . . . . ?
P5A Fe1A P4A C18A 123.63(12) . . . . ?
P1A Fe1A P4A P5A -106.67(3) . . . . ?
P2A Fe1A P4A P5A 58.31(6) . . . . ?
P3A Fe1A P4A P5A 153.85(3) . . . . ?
P1A Fe1A P5A C14A 94.81(11) . . . . ?
P2A Fe1A P5A C14A -167.45(11) . . . . ?
P3A Fe1A P5A C14A -70.55(12) . . . . ?
P4A Fe1A P5A C14A -9.31(11) . . . . ?
P1A Fe1A P5A C16A -154.24(13) . . . . ?
P2A Fe1A P5A C16A -56.50(13) . . . . ?
P3A Fe1A P5A C16A 40.40(15) . . . . ?
P4A Fe1A P5A C16A 101.63(13) . . . . ?
P1A Fe1A P5A C15A -18.64(13) . . . . ?
P2A Fe1A P5A C15A 79.09(13) . . . . ?
P3A Fe1A P5A C15A 175.99(13) . . . . ?
P4A Fe1A P5A C15A -122.77(13) . . . . ?
P1A Fe1A P5A P4A 104.13(3) . . . . ?
P2A Fe1A P5A P4A -158.14(3) . . . . ?
P3A Fe1A P5A P4A -61.24(6) . . . . ?
C17A P4A P5A C14A -79.71(19) . . . . ?
C18A P4A P5A C14A 58.2(2) . . . . ?
Fe1A P4A P5A C14A 166.95(15) . . . . ?
C14A P4A P5A C16A 78.95(18) . . . . ?
C17A P4A P5A C16A -0.76(16) . . . . ?
C18A P4A P5A C16A 137.19(18) . . . . ?
Fe1A P4A P5A C16A -114.10(11) . . . . ?
C14A P4A P5A C15A -58.3(2) . . . . ?
C17A P4A P5A C15A -138.02(18) . . . . ?
C18A P4A P5A C15A -0.1(2) . . . . ?
Fe1A P4A P5A C15A 108.63(14) . . . . ?
C14A P4A P5A Fe1A -166.95(15) . . . . ?
C17A P4A P5A Fe1A 113.34(12) . . . . ?
C18A P4A P5A Fe1A -108.71(14) . . . . ?
C8A P1A C1A Si1A 104.4(2) . . . . ?
C9A P1A C1A Si1A -158.51(19) . . . . ?
C1A' P1A C1A Si1A 69.0(5) . . . . ?
Fe1A P1A C1A Si1A -31.2(2) . . . . ?
C3A' Si1A C1A P1A 89.6(3) . . . . ?
C2A Si1A C1A P1A -38.2(2) . . . . ?
C2A' Si1A C1A P1A -18.3(5) . . . . ?
C10A Si1A C1A P1A -162.63(15) . . . . ?
C3A Si1A C1A P1A 75.7(2) . . . . ?
C1A' Si1A C1A P1A -68.7(5) . . . . ?
C3A' Si1A C2A P2A -24.8(5) . . . . ?
C1A Si1A C2A P2A 69.7(2) . . . . ?
C2A' Si1A C2A P2A -73.7(7) . . . . ?
C10A Si1A C2A P2A -166.90(15) . . . . ?
C3A Si1A C2A P2A -46.3(2) . . . . ?
C1A' Si1A C2A P2A 86.1(3) . . . . ?
C6A P2A C2A Si1A 110.2(2) . . . . ?
C7A P2A C2A Si1A -152.2(2) . . . . ?
C2A' P2A C2A Si1A 73.5(7) . . . . ?
Fe1A P2A C2A Si1A -26.2(2) . . . . ?
C4A P3A C3A Si1A 108.96(17) . . . . ?
C5A P3A C3A Si1A -153.48(18) . . . . ?
C3A' P3A C3A Si1A 61.4(5) . . . . ?
Fe1A P3A C3A Si1A -23.4(2) . . . . ?
C3A' Si1A C3A P3A -71.9(6) . . . . ?
C2A Si1A C3A P3A 73.6(2) . . . . ?
C1A Si1A C3A P3A -44.0(2) . . . . ?
C2A' Si1A C3A P3A 85.4(3) . . . . ?
C10A Si1A C3A P3A -165.17(14) . . . . ?
C1A' Si1A C3A P3A -18.2(4) . . . . ?
C8A P1A C1A' Si1A 154.1(4) . . . . ?
C9A P1A C1A' Si1A -114.9(3) . . . . ?
C1A P1A C1A' Si1A -61.1(4) . . . . ?
Fe1A P1A C1A' Si1A 34.8(5) . . . . ?
C3A' Si1A C1A' P1A 38.3(5) . . . . ?
C2A Si1A C1A' P1A -89.8(4) . . . . ?
C1A Si1A C1A' P1A 61.4(4) . . . . ?
C2A' Si1A C1A' P1A -80.8(5) . . . . ?
C10A Si1A C1A' P1A 159.6(3) . . . . ?
C3A Si1A C1A' P1A 12.1(6) . . . . ?
C3A' Si1A C2A' P2A -73.5(6) . . . . ?
C2A Si1A C2A' P2A 67.8(7) . . . . ?
C1A Si1A C2A' P2A 21.0(8) . . . . ?
C10A Si1A C2A' P2A 165.1(4) . . . . ?
C3A Si1A C2A' P2A -85.5(5) . . . . ?
C1A' Si1A C2A' P2A 47.0(6) . . . . ?
C6A P2A C2A' Si1A 147.5(5) . . . . ?
C7A P2A C2A' Si1A -117.8(4) . . . . ?
C2A P2A C2A' Si1A -67.8(7) . . . . ?
Fe1A P2A C2A' Si1A 25.7(7) . . . . ?
C2A Si1A C3A' P3A 18.9(6) . . . . ?
C1A Si1A C3A' P3A -89.8(4) . . . . ?
C2A' Si1A C3A' P3A 39.5(6) . . . . ?
C10A Si1A C3A' P3A 161.8(3) . . . . ?
C3A Si1A C3A' P3A 63.4(5) . . . . ?
C1A' Si1A C3A' P3A -77.3(5) . . . . ?
C4A P3A C3A' Si1A 153.3(5) . . . . ?
C3A P3A C3A' Si1A -73.1(6) . . . . ?
C5A P3A C3A' Si1A -113.1(4) . . . . ?
Fe1A P3A C3A' Si1A 35.9(5) . . . . ?
C3A' Si1A C10A C12A -80.9(4) . . . . ?
C2A Si1A C10A C12A 68.4(3) . . . . ?
C1A Si1A C10A C12A -168.2(3) . . . . ?
C2A' Si1A C10A C12A 40.4(5) . . . . ?
C3A Si1A C10A C12A -48.3(3) . . . . ?
C1A' Si1A C10A C12A 156.6(4) . . . . ?
C3A' Si1A C10A C11A 156.7(4) . . . . ?
C2A Si1A C10A C11A -53.9(3) . . . . ?
C1A Si1A C10A C11A 69.4(3) . . . . ?
C2A' Si1A C10A C11A -82.0(4) . . . . ?
C3A Si1A C10A C11A -170.7(2) . . . . ?
C1A' Si1A C10A C11A 34.2(4) . . . . ?
C3A' Si1A C10A C13A 37.6(4) . . . . ?
C2A Si1A C10A C13A -173.1(3) . . . . ?
C1A Si1A C10A C13A -49.7(3) . . . . ?
C2A' Si1A C10A C13A 158.9(4) . . . . ?
C3A Si1A C10A C13A 70.2(3) . . . . ?
C1A' Si1A C10A C13A -84.9(4) . . . . ?
C17A P4A C14A P5A 117.03(14) . . . . ?
C18A P4A C14A P5A -142.18(13) . . . . ?
Fe1A P4A C14A P5A -10.58(12) . . . . ?
C16A P5A C14A P4A -117.61(14) . . . . ?
C15A P5A C14A P4A 141.59(13) . . . . ?
Fe1A P5A C14A P4A 10.59(12) . . . . ?
P3B Fe1B P1B C9B -61.87(13) . . . . ?
P2B Fe1B P1B C9B -154.39(13) . . . . ?
P4B Fe1B P1B C9B 32.21(13) . . . . ?
P5B Fe1B P1B C9B 110.43(13) . . . . ?
P3B Fe1B P1B C1B 61.74(11) . . . . ?
P2B Fe1B P1B C1B -30.79(11) . . . . ?
P4B Fe1B P1B C1B 155.82(11) . . . . ?
P5B Fe1B P1B C1B -125.96(11) . . . . ?
P3B Fe1B P1B C8B 177.89(12) . . . . ?
P2B Fe1B P1B C8B 85.36(12) . . . . ?
P4B Fe1B P1B C8B -88.03(12) . . . . ?
P5B Fe1B P1B C8B -9.81(12) . . . . ?
P3B Fe1B P1B C1B' 23.9(5) . . . . ?
P2B Fe1B P1B C1B' -68.7(5) . . . . ?
P4B Fe1B P1B C1B' 117.9(5) . . . . ?
P5B Fe1B P1B C1B' -163.8(5) . . . . ?
P1B Fe1B P2B C7B -61.17(10) . . . . ?
P3B Fe1B P2B C7B -157.56(10) . . . . ?
P4B Fe1B P2B C7B 107.20(11) . . . . ?
P5B Fe1B P2B C7B 47.33(10) . . . . ?
P1B Fe1B P2B C2B 58.78(11) . . . . ?
P3B Fe1B P2B C2B -37.61(11) . . . . ?
P4B Fe1B P2B C2B -132.86(11) . . . . ?
P5B Fe1B P2B C2B 167.28(11) . . . . ?
P1B Fe1B P2B C6B 178.77(12) . . . . ?
P3B Fe1B P2B C6B 82.38(12) . . . . ?
P4B Fe1B P2B C6B -12.87(14) . . . . ?
P5B Fe1B P2B C6B -72.73(12) . . . . ?
P1B Fe1B P2B C2B' 30.9(5) . . . . ?
P3B Fe1B P2B C2B' -65.5(5) . . . . ?
P4B Fe1B P2B C2B' -160.8(5) . . . . ?
P5B Fe1B P2B C2B' 139.4(5) . . . . ?
P1B Fe1B P3B C5B -157.25(12) . . . . ?
P2B Fe1B P3B C5B -59.53(12) . . . . ?
P4B Fe1B P3B C5B 89.03(12) . . . . ?
P5B Fe1B P3B C5B 40.13(14) . . . . ?
P1B Fe1B P3B C4B 81.62(11) . . . . ?
P2B Fe1B P3B C4B 179.34(11) . . . . ?
P4B Fe1B P3B C4B -32.10(11) . . . . ?
P5B Fe1B P3B C4B -81.00(13) . . . . ?
P1B Fe1B P3B C3B -32.74(11) . . . . ?
P2B Fe1B P3B C3B 64.98(11) . . . . ?
P4B Fe1B P3B C3B -146.46(11) . . . . ?
P5B Fe1B P3B C3B 164.64(11) . . . . ?
P1B Fe1B P3B C3B' -68.7(6) . . . . ?
P2B Fe1B P3B C3B' 29.0(6) . . . . ?
P4B Fe1B P3B C3B' 177.6(6) . . . . ?
P5B Fe1B P3B C3B' 128.7(6) . . . . ?
P1B Fe1B P4B C14B 96.09(10) . . . . ?
P3B Fe1B P4B C14B -166.68(10) . . . . ?
P2B Fe1B P4B C14B -71.32(11) . . . . ?
P5B Fe1B P4B C14B -6.37(10) . . . . ?
P1B Fe1B P4B C17B -152.91(12) . . . . ?
P3B Fe1B P4B C17B -55.68(13) . . . . ?
P2B Fe1B P4B C17B 39.68(14) . . . . ?
P5B Fe1B P4B C17B 104.63(13) . . . . ?
P1B Fe1B P4B C18B -18.15(12) . . . . ?
P3B Fe1B P4B C18B 79.08(12) . . . . ?
P2B Fe1B P4B C18B 174.44(12) . . . . ?
P5B Fe1B P4B C18B -120.61(12) . . . . ?
P1B Fe1B P4B P5B 102.47(3) . . . . ?
P3B Fe1B P4B P5B -160.30(3) . . . . ?
P2B Fe1B P4B P5B -64.95(5) . . . . ?
P1B Fe1B P5B C14B -103.25(10) . . . . ?
P3B Fe1B P5B C14B 58.55(12) . . . . ?
P2B Fe1B P5B C14B 158.02(10) . . . . ?
P4B Fe1B P5B C14B 6.37(10) . . . . ?
P1B Fe1B P5B C16B 145.66(10) . . . . ?
P3B Fe1B P5B C16B -52.53(13) . . . . ?
P2B Fe1B P5B C16B 46.94(11) . . . . ?
P4B Fe1B P5B C16B -104.71(11) . . . . ?
P1B Fe1B P5B C15B 9.79(13) . . . . ?
P3B Fe1B P5B C15B 171.60(13) . . . . ?
P2B Fe1B P5B C15B -88.93(13) . . . . ?
P4B Fe1B P5B C15B 119.41(13) . . . . ?
P1B Fe1B P5B P4B -109.62(3) . . . . ?
P3B Fe1B P5B P4B 52.18(6) . . . . ?
P2B Fe1B P5B P4B 151.65(3) . . . . ?
C17B P4B P5B C14B 76.00(17) . . . . ?
C18B P4B P5B C14B -61.59(19) . . . . ?
Fe1B P4B P5B C14B -171.10(14) . . . . ?
C14B P4B P5B C16B -76.54(17) . . . . ?
C17B P4B P5B C16B -0.54(15) . . . . ?
C18B P4B P5B C16B -138.13(16) . . . . ?
Fe1B P4B P5B C16B 112.36(10) . . . . ?
C14B P4B P5B C15B 60.94(19) . . . . ?
C17B P4B P5B C15B 136.93(17) . . . . ?
C18B P4B P5B C15B -0.65(19) . . . . ?
Fe1B P4B P5B C15B -110.17(13) . . . . ?
C14B P4B P5B Fe1B 171.10(14) . . . . ?
C17B P4B P5B Fe1B -112.90(11) . . . . ?
C18B P4B P5B Fe1B 109.51(14) . . . . ?
C9B P1B C1B Si1B 105.90(16) . . . . ?
C8B P1B C1B Si1B -156.90(16) . . . . ?
C1B' P1B C1B Si1B 62.4(8) . . . . ?
Fe1B P1B C1B Si1B -26.99(18) . . . . ?
C2B' Si1B C1B P1B 88.9(6) . . . . ?
C1B' Si1B C1B P1B -72.2(8) . . . . ?
C3B Si1B C1B P1B -42.20(19) . . . . ?
C2B Si1B C1B P1B 73.00(17) . . . . ?
C10B Si1B C1B P1B -164.56(13) . . . . ?
C3B' Si1B C1B P1B -18.3(7) . . . . ?
C7B P2B C2B Si1B 106.32(15) . . . . ?
C6B P2B C2B Si1B -154.61(15) . . . . ?
C2B' P2B C2B Si1B 61.1(10) . . . . ?
Fe1B P2B C2B Si1B -22.12(18) . . . . ?
C2B' Si1B C2B P2B -79.5(11) . . . . ?
C1B' Si1B C2B P2B -14.0(8) . . . . ?
C3B Si1B C2B P2B 71.36(17) . . . . ?
C1B Si1B C2B P2B -44.83(17) . . . . ?
C10B Si1B C2B P2B -167.75(13) . . . . ?
C3B' Si1B C2B P2B 86.4(5) . . . . ?
C2B' Si1B C3B P3B -26.3(8) . . . . ?
C1B' Si1B C3B P3B 90.6(5) . . . . ?
C2B Si1B C3B P3B -44.20(18) . . . . ?
C1B Si1B C3B P3B 71.93(18) . . . . ?
C10B Si1B C3B P3B -165.16(13) . . . . ?
C3B' Si1B C3B P3B -73.3(9) . . . . ?
C5B P3B C3B Si1B 106.16(17) . . . . ?
C4B P3B C3B Si1B -155.08(16) . . . . ?
C3B' P3B C3B Si1B 75.2(9) . . . . ?
Fe1B P3B C3B Si1B -27.21(19) . . . . ?
C2B' Si1B C1B' P1B 32.4(11) . . . . ?
C3B Si1B C1B' P1B -96.3(6) . . . . ?
C2B Si1B C1B' P1B 2.1(12) . . . . ?
C1B Si1B C1B' P1B 54.2(6) . . . . ?
C10B Si1B C1B' P1B 156.3(5) . . . . ?
C3B' Si1B C1B' P1B -87.6(8) . . . . ?
C9B P1B C1B' Si1B 161.4(8) . . . . ?
C1B P1B C1B' Si1B -62.5(7) . . . . ?
C8B P1B C1B' Si1B -110.4(6) . . . . ?
Fe1B P1B C1B' Si1B 43.5(8) . . . . ?
C1B' Si1B C2B' P2B -73.0(11) . . . . ?
C3B Si1B C2B' P2B 22.7(12) . . . . ?
C2B Si1B C2B' P2B 60.7(9) . . . . ?
C1B Si1B C2B' P2B -86.3(8) . . . . ?
C10B Si1B C2B' P2B 162.7(6) . . . . ?
C3B' Si1B C2B' P2B 46.3(10) . . . . ?
C7B P2B C2B' Si1B 147.4(9) . . . . ?
C2B P2B C2B' Si1B -77.5(11) . . . . ?
C6B P2B C2B' Si1B -118.3(7) . . . . ?
Fe1B P2B C2B' Si1B 31.3(10) . . . . ?
C5B P3B C3B' Si1B 151.8(8) . . . . ?
C4B P3B C3B' Si1B -117.0(6) . . . . ?
C3B P3B C3B' Si1B -59.6(8) . . . . ?
Fe1B P3B C3B' Si1B 35.0(9) . . . . ?
C2B' Si1B C3B' P3B -83.2(9) . . . . ?
C1B' Si1B C3B' P3B 45.3(9) . . . . ?
C3B Si1B C3B' P3B 61.4(8) . . . . ?
C2B Si1B C3B' P3B -90.2(7) . . . . ?
C1B Si1B C3B' P3B 14.2(11) . . . . ?
C10B Si1B C3B' P3B 161.2(5) . . . . ?
C2B' Si1B C10B C13B 160.7(7) . . . . ?
C1B' Si1B C10B C13B 29.5(6) . . . . ?
C3B Si1B C10B C13B -50.8(3) . . . . ?
C2B Si1B C10B C13B -169.1(2) . . . . ?
C1B Si1B C10B C13B 70.1(3) . . . . ?
C3B' Si1B C10B C13B -84.3(6) . . . . ?
C2B' Si1B C10B C11B -78.6(7) . . . . ?
C1B' Si1B C10B C11B 150.2(6) . . . . ?
C3B Si1B C10B C11B 69.9(2) . . . . ?
C2B Si1B C10B C11B -48.5(2) . . . . ?
C1B Si1B C10B C11B -169.27(19) . . . . ?
C3B' Si1B C10B C11B 36.4(6) . . . . ?
C2B' Si1B C10B C12B 40.5(7) . . . . ?
C1B' Si1B C10B C12B -90.7(6) . . . . ?
C3B Si1B C10B C12B -171.0(2) . . . . ?
C2B Si1B C10B C12B 70.6(2) . . . . ?
C1B Si1B C10B C12B -50.2(2) . . . . ?
C3B' Si1B C10B C12B 155.5(6) . . . . ?
C17B P4B C14B P5B -121.00(13) . . . . ?
C18B P4B C14B P5B 138.60(12) . . . . ?
Fe1B P4B C14B P5B 7.26(11) . . . . ?
C16B P5B C14B P4B 120.68(12) . . . . ?
C15B P5B C14B P4B -138.53(13) . . . . ?
Fe1B P5B C14B P4B -7.23(11) . . . . ?
